data_4118874
loop_
_publ_author_name
'Austin G. Smith'
'Huw M. L. Davies'

_publ_contact_author_name
;
;
_publ_section_title
;
 Rhodium-Catalyzed Enantioselective Vinylogous Addition of Enol Ethers to
 Vinyldiazoacetates
;
_journal_name_full 'Journal of the American Chemical Society'
_journal_page_first 18241
_journal_page_last 18244
_journal_paper_doi 10.1021/ja3092399
_journal_volume 134
_journal_year 2012
_chemical_absolute_configuration ad
_chemical_formula_moiety 'C18 H17 Br O2'
_chemical_formula_sum 'C18 H17 Br O2'
_chemical_formula_weight 345.23
_chemical_name_systematic
;
 ? 
;
_space_group_IT_number 9
_symmetry_cell_setting monoclinic
_symmetry_Int_Tables_number 9
_symmetry_space_group_name_Hall 'C -2yc'
_symmetry_space_group_name_H-M 'C 1 c 1'
_atom_sites_solution_hydrogens geom
_atom_sites_solution_primary dual
_atom_sites_solution_secondary difmap
_audit_creation_date 2012-08-07
_audit_creation_method
;
  Olex2 1.2-alpha
  (compiled Jul 25 2012 15:09:18, GUI svn.r4294)
;
_cell_angle_alpha 90.00
_cell_angle_beta 123.0660(10)
_cell_angle_gamma 90.00
_cell_formula_units_Z 4
_cell_length_a 13.2013(16)
_cell_length_b 14.1841(17)
_cell_length_c 9.6256(12)
_cell_measurement_reflns_used 6847
_cell_measurement_temperature 173.2
_cell_measurement_theta_max 31.09
_cell_measurement_theta_min 2.33
_cell_volume 1510.5(3)
_computing_cell_refinement 'SAINT v7.68A (Bruker, 2009)'
_computing_data_collection 'APEX2 v2011.2-4 (Bruker, 2011)'
_computing_data_reduction 'SAINT v7.68A (Bruker, 2009)'
_computing_molecular_graphics
;
O. V. Dolomanov, L. J. Bourhis, R. J. Gildea, J. A. K. Howard and H. Puschmann,
OLEX2: a complete structure solution, refinement and analysis program.
J. Appl. Cryst. (2009). 42, 339-341.
;
_computing_publication_material
;
O. V. Dolomanov, L. J. Bourhis, R. J. Gildea, J. A. K. Howard and H. Puschmann,
OLEX2: a complete structure solution, refinement and analysis program.
J. Appl. Cryst. (2009). 42, 339-341.
;
_computing_structure_refinement 'SHELXL-97 (Sheldrick, 2008)'
_computing_structure_solution 'SHELXS-97 (Sheldrick, 2008)'
_diffrn_ambient_temperature 173.2
_diffrn_detector_area_resol_mean 512
_diffrn_measured_fraction_theta_full 0.999
_diffrn_measured_fraction_theta_max 0.999
_diffrn_measurement_device_type 'Bruker D8 diffractometer with APEX2 detector'
_diffrn_measurement_method '\f and \w scans with a narrow frame width'
_diffrn_radiation_monochromator graphite
_diffrn_radiation_type MoK\a
_diffrn_radiation_wavelength 0.71073
_diffrn_reflns_av_R_equivalents 0.0354
_diffrn_reflns_av_unetI/netI 0.0542
_diffrn_reflns_limit_h_max 18
_diffrn_reflns_limit_h_min -18
_diffrn_reflns_limit_k_max 20
_diffrn_reflns_limit_k_min -20
_diffrn_reflns_limit_l_max 13
_diffrn_reflns_limit_l_min -13
_diffrn_reflns_number 12049
_diffrn_reflns_theta_full 30.51
_diffrn_reflns_theta_max 30.51
_diffrn_reflns_theta_min 2.33
_diffrn_source 'fine-focus sealed tube'
_diffrn_standards_number 0
_exptl_absorpt_coefficient_mu 2.723
_exptl_absorpt_correction_T_max 0.6856
_exptl_absorpt_correction_T_min 0.3815
_exptl_absorpt_correction_type multi-scan
_exptl_absorpt_process_details
;
SADABS-2008/1 (Bruker,2008) was used for absorption correction.
wR2(int) was 0.1211 before and 0.0767 after correction.
The Ratio of minimum to maximum transmission is 0.5564.
The \l/2 correction factor is 0.0015.
;
_exptl_crystal_colour colourless
_exptl_crystal_colour_primary colourless
_exptl_crystal_density_diffrn 1.518
_exptl_crystal_description prism
_exptl_crystal_F_000 704
_exptl_crystal_size_max 0.875
_exptl_crystal_size_mid 0.412
_exptl_crystal_size_min 0.248
_refine_diff_density_max 0.999
_refine_diff_density_min -0.337
_refine_diff_density_rms 0.069
_refine_ls_abs_structure_details 'Flack H D (1983), Acta Cryst. A39, 876-881'
_refine_ls_abs_structure_Flack 0.024(7)
_refine_ls_extinction_method none
_refine_ls_goodness_of_fit_ref 1.022
_refine_ls_hydrogen_treatment mixed
_refine_ls_matrix_type full
_refine_ls_number_parameters 197
_refine_ls_number_reflns 4450
_refine_ls_number_restraints 2
_refine_ls_restrained_S_all 1.022
_refine_ls_R_factor_all 0.0398
_refine_ls_R_factor_gt 0.0342
_refine_ls_shift/su_max 0.000
_refine_ls_shift/su_mean 0.000
_refine_ls_structure_factor_coef Fsqd
_refine_ls_weighting_details 'calc w=1/[\s^2^(Fo^2^)+(0.0408P)^2^+0.4257P] where P=(Fo^2^+2Fc^2^)/3'
_refine_ls_weighting_scheme calc
_refine_ls_wR_factor_gt 0.0839
_refine_ls_wR_factor_ref 0.0873
_reflns_number_gt 4096
_reflns_number_total 4450
_reflns_threshold_expression >2sigma(I)
_cod_data_source_file ja3092399_si_003.cif
_cod_data_source_block a6sv32b
_cod_original_sg_symbol_H-M 'C c'
_cod_database_code 4118874

loop_
_symmetry_equiv_pos_site_id
_symmetry_equiv_pos_as_xyz
1 x,y,z
2 x,-y,1/2+z
3 1/2+x,1/2+y,z
4 1/2+x,1/2-y,1/2+z

loop_
_atom_site_label
_atom_site_type_symbol
_atom_site_fract_x
_atom_site_fract_y
_atom_site_fract_z
_atom_site_U_iso_or_equiv
_atom_site_adp_type
_atom_site_occupancy
_atom_site_symmetry_multiplicity
_atom_site_calc_flag
_atom_site_refinement_flags
Br1 Br 0.62878(3) 0.321240(17) 1.05290(3) 0.03976(8) Uani 1 1 d .
C1 C 0.5680(2) 0.29230(18) 0.8285(3) 0.0281(4) Uani 1 1 d .
C2 C 0.4862(2) 0.21825(17) 0.7523(3) 0.0285(4) Uani 1 1 d .
H2 H 0.454(4) 0.186(2) 0.797(5) 0.034 Uiso 1 1 d .
C3 C 0.4405(2) 0.19884(18) 0.5863(3) 0.0276(4) Uani 1 1 d .
H3 H 0.3839 0.1491 0.5327 0.033 Uiso 1 1 calc R
C4 C 0.47641(18) 0.25120(15) 0.4966(3) 0.0237(4) Uani 1 1 d .
C5 C 0.5568(2) 0.32588(15) 0.5766(3) 0.0270(4) Uani 1 1 d .
H5 H 0.5805 0.3630 0.5168 0.032 Uiso 1 1 calc R
C6 C 0.6029(2) 0.34718(17) 0.7415(3) 0.0290(4) Uani 1 1 d .
H6 H 0.6574 0.3983 0.7942 0.035 Uiso 1 1 calc R
C7 C 0.42902(19) 0.22972(15) 0.3217(3) 0.0248(4) Uani 1 1 d .
C8 C 0.4105(2) 0.14435(16) 0.2515(3) 0.0265(4) Uani 1 1 d .
C9 C 0.3665(2) 0.15176(17) 0.0709(3) 0.0302(4) Uani 1 1 d .
H9 H 0.4346 0.1385 0.0565 0.036 Uiso 1 1 calc R
C10 C 0.3282(2) 0.25451(19) 0.0293(3) 0.0331(5) Uani 1 1 d .
H10A H 0.2406 0.2615 -0.0178 0.040 Uiso 1 1 calc R
H10B H 0.3459 0.2789 -0.0516 0.040 Uiso 1 1 calc R
C11 C 0.4037(2) 0.30777(16) 0.1968(3) 0.0279(4) Uani 1 1 d .
H11 H 0.4821 0.3273 0.2126 0.034 Uiso 1 1 calc R
C12 C 0.3410(2) 0.39448(16) 0.2047(3) 0.0278(4) Uani 1 1 d .
C13 C 0.3655(3) 0.48194(19) 0.1661(4) 0.0443(6) Uani 1 1 d .
H13 H 0.4244 0.4873 0.1390 0.053 Uiso 1 1 calc R
C14 C 0.3048(3) 0.5626(2) 0.1665(5) 0.0526(8) Uani 1 1 d .
H14 H 0.3218 0.6222 0.1386 0.063 Uiso 1 1 calc R
C15 C 0.2202(3) 0.5551(2) 0.2074(4) 0.0467(7) Uani 1 1 d .
H15 H 0.1790 0.6097 0.2085 0.056 Uiso 1 1 calc R
C16 C 0.1951(2) 0.4683(2) 0.2468(4) 0.0432(6) Uani 1 1 d .
H16 H 0.1371 0.4634 0.2757 0.052 Uiso 1 1 calc R
C17 C 0.2543(2) 0.38855(17) 0.2442(3) 0.0342(5) Uani 1 1 d .
H17 H 0.2355 0.3290 0.2696 0.041 Uiso 1 1 calc R
C18 C 0.4353(2) 0.04865(16) 0.3282(3) 0.0311(4) Uani 1 1 d .
H18A H 0.4867 0.0129 0.3009 0.037 Uiso 1 1 calc R
H18B H 0.4802 0.0550 0.4503 0.037 Uiso 1 1 calc R
O2 O 0.26996(18) 0.08554(14) -0.0249(2) 0.0363(4) Uani 1 1 d .
H2A H 0.2783 0.0608 -0.0974 0.038(8) Uiso 1 1 calc R
O1 O 0.32593(19) -0.00234(14) 0.2705(2) 0.0391(4) Uani 1 1 d .
H1 H 0.2790 0.0052 0.1677 0.051(10) Uiso 1 1 calc R

loop_
_atom_site_aniso_label
_atom_site_aniso_U_11
_atom_site_aniso_U_22
_atom_site_aniso_U_33
_atom_site_aniso_U_23
_atom_site_aniso_U_13
_atom_site_aniso_U_12
Br1 0.04353(12) 0.04859(14) 0.02807(11) -0.01032(11) 0.02011(9) -0.00855(12)
C1 0.0281(10) 0.0322(11) 0.0243(9) -0.0038(8) 0.0145(8) -0.0005(8)
C2 0.0324(10) 0.0274(11) 0.0296(10) 0.0007(8) 0.0195(9) -0.0021(8)
C3 0.0276(10) 0.0276(10) 0.0279(10) -0.0031(8) 0.0153(8) -0.0053(8)
C4 0.0228(8) 0.0221(9) 0.0262(9) -0.0007(7) 0.0133(7) 0.0007(7)
C5 0.0274(9) 0.0253(10) 0.0304(11) -0.0011(7) 0.0171(9) -0.0025(7)
C6 0.0277(9) 0.0284(10) 0.0305(11) -0.0056(8) 0.0157(8) -0.0051(8)
C7 0.0260(9) 0.0244(10) 0.0254(9) 0.0001(7) 0.0150(7) 0.0005(7)
C8 0.0304(10) 0.0245(9) 0.0281(10) -0.0019(8) 0.0183(8) 0.0007(8)
C9 0.0379(11) 0.0293(10) 0.0302(10) -0.0045(8) 0.0230(9) -0.0028(9)
C10 0.0446(13) 0.0313(11) 0.0263(10) -0.0013(9) 0.0213(10) -0.0029(10)
C11 0.0334(10) 0.0284(10) 0.0272(10) -0.0008(7) 0.0199(9) -0.0027(8)
C12 0.0313(10) 0.0247(10) 0.0247(9) -0.0020(7) 0.0134(8) -0.0044(8)
C13 0.0552(16) 0.0299(13) 0.0545(17) 0.0018(11) 0.0341(14) -0.0076(11)
C14 0.0634(18) 0.0210(12) 0.0629(19) 0.0007(11) 0.0278(15) -0.0053(11)
C15 0.0417(13) 0.0289(12) 0.0460(15) -0.0090(10) 0.0087(11) 0.0042(10)
C16 0.0333(12) 0.0407(14) 0.0493(15) -0.0067(12) 0.0185(11) 0.0031(10)
C17 0.0323(11) 0.0283(11) 0.0408(12) 0.0013(9) 0.0191(9) -0.0008(9)
C18 0.0363(11) 0.0244(10) 0.0340(11) -0.0008(8) 0.0201(9) 0.0045(8)
O2 0.0455(9) 0.0374(9) 0.0306(8) -0.0105(7) 0.0237(7) -0.0088(7)
O1 0.0503(10) 0.0361(9) 0.0298(8) 0.0016(7) 0.0210(8) -0.0099(8)

loop_
_atom_type_symbol
_atom_type_description
_atom_type_scat_dispersion_real
_atom_type_scat_dispersion_imag
_atom_type_scat_source
C C 0.0033 0.0016 'International Tables Vol C Tables 4.2.6.8 and 6.1.1.4'
H H 0.0000 0.0000 'International Tables Vol C Tables 4.2.6.8 and 6.1.1.4'
Br Br -0.2901 2.4595 'International Tables Vol C Tables 4.2.6.8 and 6.1.1.4'
O O 0.0106 0.0060 'International Tables Vol C Tables 4.2.6.8 and 6.1.1.4'

loop_
_geom_angle_atom_site_label_1
_geom_angle_atom_site_label_2
_geom_angle_atom_site_label_3
_geom_angle
_geom_angle_publ_flag
C18 O1 H1 109.00 no
C9 O2 H2A 109.00 no
Br1 C1 C2 119.2(2) yes
C2 C1 C6 121.3(2) no
Br1 C1 C6 119.42(19) yes
C1 C2 C3 118.6(2) no
C2 C3 C4 121.4(2) no
C3 C4 C7 121.2(2) no
C3 C4 C5 118.2(2) no
C5 C4 C7 120.6(2) no
C4 C5 C6 121.5(2) no
C1 C6 C5 118.9(2) no
C8 C7 C11 110.8(2) no
C4 C7 C8 127.5(2) no
C4 C7 C11 121.51(19) no
C7 C8 C9 111.6(2) no
C7 C8 C18 129.8(2) no
C9 C8 C18 118.5(2) no
O2 C9 C8 110.1(2) yes
C8 C9 C10 103.5(2) no
O2 C9 C10 113.9(2) yes
C9 C10 C11 105.05(19) no
C7 C11 C12 116.2(2) no
C7 C11 C10 101.83(19) no
C10 C11 C12 113.0(2) no
C11 C12 C17 121.4(2) no
C11 C12 C13 120.2(3) no
C13 C12 C17 118.4(3) no
C12 C13 C14 121.0(4) no
C13 C14 C15 119.6(3) no
C14 C15 C16 120.1(3) no
C15 C16 C17 120.1(3) no
C12 C17 C16 120.8(2) no
O1 C18 C8 111.4(2) yes
C1 C2 H2 125(2) no
C3 C2 H2 116(2) no
C2 C3 H3 119.00 no
C4 C3 H3 119.00 no
C4 C5 H5 119.00 no
C6 C5 H5 119.00 no
C1 C6 H6 121.00 no
C5 C6 H6 121.00 no
O2 C9 H9 110.00 no
C8 C9 H9 110.00 no
C10 C9 H9 110.00 no
C9 C10 H10A 111.00 no
C9 C10 H10B 111.00 no
C11 C10 H10A 111.00 no
C11 C10 H10B 111.00 no
H10A C10 H10B 109.00 no
C7 C11 H11 108.00 no
C10 C11 H11 109.00 no
C12 C11 H11 109.00 no
C12 C13 H13 120.00 no
C14 C13 H13 119.00 no
C13 C14 H14 120.00 no
C15 C14 H14 120.00 no
C14 C15 H15 120.00 no
C16 C15 H15 120.00 no
C15 C16 H16 120.00 no
C17 C16 H16 120.00 no
C12 C17 H17 120.00 no
C16 C17 H17 120.00 no
O1 C18 H18A 109.00 no
O1 C18 H18B 109.00 no
C8 C18 H18A 109.00 no
C8 C18 H18B 109.00 no
H18A C18 H18B 108.00 no

loop_
_geom_bond_atom_site_label_1
_geom_bond_atom_site_label_2
_geom_bond_distance
_geom_bond_publ_flag
Br1 C1 1.894(2) yes
O1 C18 1.429(4) yes
O2 C9 1.440(3) yes
O1 H1 0.8400 no
O2 H2A 0.8400 no
C1 C6 1.393(4) no
C1 C2 1.394(4) no
C2 C3 1.393(3) no
C3 C4 1.403(4) no
C4 C5 1.396(3) no
C4 C7 1.473(3) no
C5 C6 1.388(3) no
C7 C11 1.531(3) no
C7 C8 1.343(3) no
C8 C9 1.506(3) no
C8 C18 1.494(3) no
C9 C10 1.523(4) no
C10 C11 1.552(3) no
C11 C12 1.507(4) no
C12 C17 1.392(4) no
C12 C13 1.383(4) no
C13 C14 1.398(5) no
C14 C15 1.376(6) no
C15 C16 1.381(4) no
C16 C17 1.383(4) no
C2 H2 0.88(5) no
C3 H3 0.9500 no
C5 H5 0.9500 no
C6 H6 0.9500 no
C9 H9 1.0000 no
C10 H10A 0.9900 no
C10 H10B 0.9900 no
C11 H11 1.0000 no
C13 H13 0.9500 no
C14 H14 0.9500 no
C15 H15 0.9500 no
C16 H16 0.9500 no
C17 H17 0.9500 no
C18 H18A 0.9900 no
C18 H18B 0.9900 no

loop_
_geom_hbond_atom_site_label_D
_geom_hbond_atom_site_label_H
_geom_hbond_atom_site_label_A
_geom_hbond_distance_DH
_geom_hbond_distance_HA
_geom_hbond_distance_DA
_geom_hbond_angle_DHA
_geom_hbond_site_symmetry_A
_geom_hbond_publ_flag
O1 H1 O2 0.8400 2.1200 2.809(3) 139.00 . yes
O2 H2A O1 0.8400 1.8900 2.721(3) 170.00 2_554 yes

loop_
_geom_torsion_atom_site_label_1
_geom_torsion_atom_site_label_2
_geom_torsion_atom_site_label_3
_geom_torsion_atom_site_label_4
_geom_torsion
_geom_torsion_publ_flag
Br1 C1 C2 C3 178.8(2) no
C6 C1 C2 C3 0.9(4) no
Br1 C1 C6 C5 -179.4(2) no
C2 C1 C6 C5 -1.4(4) no
C1 C2 C3 C4 0.9(4) no
C2 C3 C4 C5 -2.0(4) no
C2 C3 C4 C7 179.3(3) no
C3 C4 C5 C6 1.5(4) no
C7 C4 C5 C6 -179.8(3) no
C3 C4 C7 C8 -40.8(4) no
C3 C4 C7 C11 144.4(3) no
C5 C4 C7 C8 140.5(3) no
C5 C4 C7 C11 -34.3(4) no
C4 C5 C6 C1 0.2(4) no
C4 C7 C8 C9 -177.3(3) no
C4 C7 C8 C18 -2.2(5) no
C11 C7 C8 C9 -2.0(4) no
C11 C7 C8 C18 173.1(3) no
C4 C7 C11 C10 -166.8(3) no
C4 C7 C11 C12 -43.6(4) no
C8 C7 C11 C10 17.7(3) no
C8 C7 C11 C12 140.8(3) no
C7 C8 C9 O2 -137.0(3) no
C7 C8 C9 C10 -14.9(3) no
C18 C8 C9 O2 47.2(3) no
C18 C8 C9 C10 169.3(3) no
C7 C8 C18 O1 113.6(3) no
C9 C8 C18 O1 -71.6(3) no
O2 C9 C10 C11 144.6(2) no
C8 C9 C10 C11 25.1(3) no
C9 C10 C11 C7 -25.9(3) no
C9 C10 C11 C12 -151.2(2) no
C7 C11 C12 C13 147.6(3) no
C7 C11 C12 C17 -35.0(3) no
C10 C11 C12 C13 -95.3(3) no
C10 C11 C12 C17 82.2(3) no
C11 C12 C13 C14 177.5(3) no
C17 C12 C13 C14 0.0(5) no
C11 C12 C17 C16 -178.3(2) no
C13 C12 C17 C16 -0.8(4) no
C12 C13 C14 C15 0.6(5) no
C13 C14 C15 C16 -0.4(5) no
C14 C15 C16 C17 -0.4(5) no
C15 C16 C17 C12 1.0(4) no
